data_1547227
loop_
_publ_author_name
'Hu, Yue'
'Huang, Hanmin'

_publ_section_title
;
 Highly Selective Construction of Medium-Sized Lactams by
 Palladium-Catalyzed Intramolecular Hydroaminocarbonylation of
 Aminoalkynes.
;
_journal_issue 19
_journal_name_full 'Organic letters'
_journal_page_first 5070
_journal_page_last 5073
_journal_paper_doi 10.1021/acs.orglett.7b02284
_journal_volume 19
_journal_year 2017
_chemical_formula_sum 'C27 H21 N O'
_chemical_formula_weight 375.45
_chemical_name_systematic
; 
 ? 
;
_space_group_IT_number 14
_symmetry_cell_setting monoclinic
_symmetry_space_group_name_Hall '-P 2yn'
_symmetry_space_group_name_H-M 'P 1 21/n 1'
_atom_sites_solution_hydrogens geom
_atom_sites_solution_primary direct
_atom_sites_solution_secondary difmap
_audit_creation_method SHELXL-97
_cell_angle_alpha 90.00
_cell_angle_beta 97.519(2)
_cell_angle_gamma 90.00
_cell_formula_units_Z 4
_cell_length_a 9.4551(14)
_cell_length_b 11.3229(17)
_cell_length_c 18.946(3)
_cell_measurement_reflns_used 2791
_cell_measurement_temperature 296(2)
_cell_measurement_theta_max 23.34
_cell_measurement_theta_min 2.30
_cell_volume 2010.9(5)
_computing_cell_refinement 'Bruker SMART'
_computing_data_collection 'Bruker SMART APEX II'
_computing_data_reduction 'Bruker SMART'
_computing_structure_refinement 'SHELXL-97 (Sheldrick, 2008)'
_computing_structure_solution 'SHELXS-97 (Sheldrick, 2008)'
_diffrn_ambient_temperature 296(2)
_diffrn_measured_fraction_theta_full 0.998
_diffrn_measured_fraction_theta_max 0.998
_diffrn_measurement_device_type 'Bruker APEX II area detector'
_diffrn_measurement_method '\w scans'
_diffrn_radiation_monochromator graphite
_diffrn_radiation_source 'fine-focus sealed tube'
_diffrn_radiation_type MoK\a
_diffrn_radiation_wavelength 0.71073
_diffrn_reflns_av_R_equivalents 0.0288
_diffrn_reflns_av_sigmaI/netI 0.0327
_diffrn_reflns_limit_h_max 11
_diffrn_reflns_limit_h_min -8
_diffrn_reflns_limit_k_max 13
_diffrn_reflns_limit_k_min -13
_diffrn_reflns_limit_l_max 22
_diffrn_reflns_limit_l_min -21
_diffrn_reflns_number 9986
_diffrn_reflns_theta_full 24.98
_diffrn_reflns_theta_max 24.98
_diffrn_reflns_theta_min 2.10
_exptl_absorpt_coefficient_mu 0.075
_exptl_absorpt_correction_T_max 0.9926
_exptl_absorpt_correction_T_min 0.9779
_exptl_absorpt_correction_type multi-scan
_exptl_absorpt_process_details SADABS
_exptl_crystal_colour colorless
_exptl_crystal_density_diffrn 1.240
_exptl_crystal_density_method 'not measured'
_exptl_crystal_description block
_exptl_crystal_F_000 792
_exptl_crystal_size_max 0.30
_exptl_crystal_size_mid 0.20
_exptl_crystal_size_min 0.10
_refine_diff_density_max 0.116
_refine_diff_density_min -0.161
_refine_diff_density_rms 0.031
_refine_ls_extinction_method none
_refine_ls_goodness_of_fit_ref 1.001
_refine_ls_hydrogen_treatment mixed
_refine_ls_matrix_type full
_refine_ls_number_parameters 262
_refine_ls_number_reflns 3534
_refine_ls_number_restraints 0
_refine_ls_restrained_S_all 1.001
_refine_ls_R_factor_all 0.0599
_refine_ls_R_factor_gt 0.0406
_refine_ls_shift/su_max 0.000
_refine_ls_shift/su_mean 0.000
_refine_ls_structure_factor_coef Fsqd
_refine_ls_weighting_details 'calc w=1/[\s^2^(Fo^2^)+(0.0740P)^2^+0.1533P] where P=(Fo^2^+2Fc^2^)/3'
_refine_ls_weighting_scheme calc
_refine_ls_wR_factor_gt 0.1135
_refine_ls_wR_factor_ref 0.1304
_reflns_number_gt 2560
_reflns_number_total 3534
_reflns_threshold_expression >2sigma(I)
_cod_data_source_file ol7b02284_si_005.cif
_cod_data_source_block 1
_cod_depositor_comments
;
The following automatic conversions were performed:

'_symmetry_cell_setting' value 'Monoclinic' changed to 'monoclinic'
according to
/home/data/users/saulius/crontab/automatic-downloads/rss-feeds/ACS/lib/dictionaries/cif_core.dic
dictionary named 'cif_core.dic' version 2.4.2 from 2011-04-26.

'_exptl_absorpt_correction_type' value 'Multi-scan' changed to
'multi-scan' according to
/home/data/users/saulius/crontab/automatic-downloads/rss-feeds/ACS/lib/dictionaries/cif_core.dic
dictionary named 'cif_core.dic' version 2.4.2 from 2011-04-26.

Automatic conversion script
Id: cif_fix_values 4973 2017-02-22 13:04:09Z antanas 

 Adding full bibliography for 1547225--1547231.cif.
;
_cod_original_sg_symbol_H-M P2(1)/n
_cod_database_code 1547227

loop_
_symmetry_equiv_pos_as_xyz
'x, y, z'
'-x+1/2, y+1/2, -z+1/2'
'-x, -y, -z'
'x-1/2, -y-1/2, z-1/2'

loop_
_atom_site_label
_atom_site_type_symbol
_atom_site_fract_x
_atom_site_fract_y
_atom_site_fract_z
_atom_site_U_iso_or_equiv
_atom_site_adp_type
_atom_site_occupancy
_atom_site_symmetry_multiplicity
_atom_site_calc_flag
_atom_site_refinement_flags
C1 C 0.08531(15) 0.13571(13) 0.06487(7) 0.0443(4) Uani 1 1 d .
C2 C 0.12860(16) 0.14867(13) -0.00471(8) 0.0448(4) Uani 1 1 d .
C3 C 0.06398(17) 0.22897(14) -0.05589(8) 0.0536(4) Uani 1 1 d .
H3 H -0.0138 0.2732 -0.0458 0.064 Uiso 1 1 calc R
C4 C 0.1128(2) 0.24336(16) -0.11991(8) 0.0632(5) Uani 1 1 d .
H4 H 0.0684 0.2973 -0.1526 0.076 Uiso 1 1 calc R
C5 C 0.2296(2) 0.17747(17) -0.13686(9) 0.0660(5) Uani 1 1 d .
H5 H 0.2633 0.1885 -0.1804 0.079 Uiso 1 1 calc R
C6 C 0.29313(19) 0.09771(17) -0.08961(9) 0.0634(5) Uani 1 1 d .
H6 H 0.3695 0.0535 -0.1014 0.076 Uiso 1 1 calc R
C7 C 0.24529(17) 0.08044(14) -0.02241(8) 0.0512(4) Uani 1 1 d .
C8 C 0.31102(19) -0.00172(16) 0.02805(9) 0.0634(5) Uani 1 1 d .
H8 H 0.3841 -0.0495 0.0159 0.076 Uiso 1 1 calc R
C9 C 0.26947(18) -0.01202(15) 0.09369(9) 0.0590(4) Uani 1 1 d .
H9 H 0.3156 -0.0655 0.1261 0.071 Uiso 1 1 calc R
C10 C 0.15708(16) 0.05754(13) 0.11327(8) 0.0469(4) Uani 1 1 d .
C11 C 0.11299(18) 0.04798(14) 0.18632(8) 0.0520(4) Uani 1 1 d .
H11A H 0.0121 0.0294 0.1824 0.062 Uiso 1 1 calc R
H11B H 0.1654 -0.0157 0.2121 0.062 Uiso 1 1 calc R
C12 C 0.06215(18) 0.25647(14) 0.20881(8) 0.0531(4) Uani 1 1 d .
C13 C -0.05590(17) 0.24742(14) 0.14803(8) 0.0501(4) Uani 1 1 d .
C14 C -0.03810(16) 0.20115(14) 0.08429(8) 0.0500(4) Uani 1 1 d .
H14 H -0.1133 0.2120 0.0480 0.060 Uiso 1 1 calc R
C15 C 0.26658(17) 0.16489(16) 0.27957(8) 0.0567(4) Uani 1 1 d .
H15A H 0.2997 0.2460 0.2834 0.068 Uiso 1 1 calc R
H15B H 0.3420 0.1174 0.2639 0.068 Uiso 1 1 calc R
C16 C 0.23933(17) 0.12280(13) 0.35214(8) 0.0472(4) Uani 1 1 d .
C17 C 0.3210(2) 0.03451(16) 0.38697(9) 0.0647(5) Uani 1 1 d .
H17 H 0.3928 -0.0013 0.3653 0.078 Uiso 1 1 calc R
C18 C 0.2959(3) -0.0013(2) 0.45489(12) 0.0910(7) Uani 1 1 d .
H18 H 0.3519 -0.0601 0.4788 0.109 Uiso 1 1 calc R
C19 C 0.1884(3) 0.0505(3) 0.48632(11) 0.1005(9) Uani 1 1 d .
H19 H 0.1713 0.0264 0.5314 0.121 Uiso 1 1 calc R
C20 C 0.1071(3) 0.1369(2) 0.45169(11) 0.0863(7) Uani 1 1 d .
H20 H 0.0344 0.1716 0.4732 0.104 Uiso 1 1 calc R
C21 C 0.1313(2) 0.17323(16) 0.38530(9) 0.0635(5) Uani 1 1 d .
H21 H 0.0747 0.2324 0.3622 0.076 Uiso 1 1 calc R
C22 C -0.19690(19) 0.30032(16) 0.15834(8) 0.0577(5) Uani 1 1 d .
C23 C -0.2135(2) 0.41441(17) 0.18284(9) 0.0724(6) Uani 1 1 d .
H23 H -0.1338 0.4615 0.1959 0.087 Uiso 1 1 calc R
C24 C -0.3489(3) 0.4582(2) 0.18779(11) 0.0899(7) Uani 1 1 d .
H24 H -0.3591 0.5350 0.2038 0.108 Uiso 1 1 calc R
C25 C -0.4672(3) 0.3904(3) 0.16961(11) 0.0958(8) Uani 1 1 d .
H25 H -0.5572 0.4213 0.1728 0.115 Uiso 1 1 calc R
C26 C -0.4536(2) 0.2774(3) 0.14672(12) 0.0940(7) Uani 1 1 d .
H26 H -0.5340 0.2306 0.1350 0.113 Uiso 1 1 calc R
C27 C -0.3179(2) 0.2323(2) 0.14106(11) 0.0754(6) Uani 1 1 d .
H27 H -0.3088 0.1552 0.1254 0.090 Uiso 1 1 calc R
N1 N 0.14065(14) 0.15849(11) 0.22575(6) 0.0499(3) Uani 1 1 d .
O1 O 0.08547(15) 0.35057(11) 0.24156(6) 0.0754(4) Uani 1 1 d .

loop_
_atom_site_aniso_label
_atom_site_aniso_U_11
_atom_site_aniso_U_22
_atom_site_aniso_U_33
_atom_site_aniso_U_23
_atom_site_aniso_U_13
_atom_site_aniso_U_12
C1 0.0451(8) 0.0441(8) 0.0424(8) -0.0044(6) 0.0014(6) 0.0034(6)
C2 0.0485(8) 0.0446(9) 0.0398(8) -0.0061(7) 0.0002(6) 0.0006(7)
C3 0.0586(10) 0.0576(10) 0.0425(9) -0.0038(7) -0.0008(7) 0.0091(8)
C4 0.0780(12) 0.0706(12) 0.0386(9) 0.0003(8) -0.0012(8) 0.0061(10)
C5 0.0773(12) 0.0786(13) 0.0435(9) -0.0041(9) 0.0130(9) -0.0021(10)
C6 0.0650(11) 0.0747(12) 0.0526(10) -0.0078(9) 0.0152(8) 0.0076(9)
C7 0.0515(9) 0.0539(9) 0.0482(9) -0.0065(7) 0.0058(7) 0.0045(7)
C8 0.0638(10) 0.0646(11) 0.0631(11) -0.0010(9) 0.0126(9) 0.0226(9)
C9 0.0646(10) 0.0553(10) 0.0566(10) 0.0060(8) 0.0060(8) 0.0191(8)
C10 0.0499(9) 0.0441(8) 0.0464(8) 0.0017(7) 0.0048(7) 0.0034(7)
C11 0.0610(10) 0.0461(9) 0.0491(9) 0.0074(7) 0.0073(7) 0.0055(8)
C12 0.0686(10) 0.0517(10) 0.0388(8) 0.0014(7) 0.0059(7) 0.0041(8)
C13 0.0575(9) 0.0518(9) 0.0412(9) 0.0027(7) 0.0072(7) 0.0120(7)
C14 0.0495(9) 0.0553(9) 0.0437(9) 0.0002(7) 0.0004(7) 0.0095(7)
C15 0.0536(10) 0.0693(11) 0.0463(9) 0.0090(8) 0.0029(7) -0.0020(8)
C16 0.0556(9) 0.0454(8) 0.0386(8) -0.0010(7) -0.0012(7) -0.0093(7)
C17 0.0670(11) 0.0596(11) 0.0623(11) 0.0083(9) -0.0109(9) -0.0066(9)
C18 0.1064(18) 0.0839(15) 0.0725(14) 0.0343(12) -0.0262(13) -0.0227(13)
C19 0.138(2) 0.119(2) 0.0431(11) 0.0082(13) 0.0049(13) -0.0542(19)
C20 0.1196(18) 0.0893(16) 0.0555(12) -0.0142(12) 0.0322(12) -0.0289(14)
C21 0.0776(12) 0.0558(10) 0.0588(10) -0.0040(8) 0.0152(9) -0.0083(9)
C22 0.0696(11) 0.0667(11) 0.0384(8) 0.0064(8) 0.0130(8) 0.0218(9)
C23 0.0962(14) 0.0699(12) 0.0549(10) 0.0081(9) 0.0245(10) 0.0310(11)
C24 0.1184(19) 0.0915(16) 0.0656(13) 0.0129(12) 0.0335(13) 0.0542(15)
C25 0.0900(17) 0.136(2) 0.0658(13) 0.0200(14) 0.0278(12) 0.0580(17)
C26 0.0686(13) 0.131(2) 0.0845(15) 0.0001(14) 0.0192(11) 0.0258(14)
C27 0.0650(12) 0.0896(14) 0.0731(13) -0.0056(11) 0.0150(10) 0.0192(11)
N1 0.0590(8) 0.0519(8) 0.0371(7) 0.0040(6) 0.0007(6) 0.0054(6)
O1 0.1119(11) 0.0530(8) 0.0563(7) -0.0062(6) -0.0085(7) 0.0066(7)

loop_
_atom_type_symbol
_atom_type_description
_atom_type_scat_dispersion_real
_atom_type_scat_dispersion_imag
_atom_type_scat_source
C C 0.0033 0.0016 'International Tables Vol C Tables 4.2.6.8 and 6.1.1.4'
H H 0.0000 0.0000 'International Tables Vol C Tables 4.2.6.8 and 6.1.1.4'
N N 0.0061 0.0033 'International Tables Vol C Tables 4.2.6.8 and 6.1.1.4'
O O 0.0106 0.0060 'International Tables Vol C Tables 4.2.6.8 and 6.1.1.4'

loop_
_geom_angle_atom_site_label_1
_geom_angle_atom_site_label_2
_geom_angle_atom_site_label_3
_geom_angle
C10 C1 C2 119.87(13)
C10 C1 C14 119.50(13)
C2 C1 C14 120.58(13)
C3 C2 C7 117.91(14)
C3 C2 C1 123.15(13)
C7 C2 C1 118.90(13)
C4 C3 C2 121.51(15)
C4 C3 H3 119.2
C2 C3 H3 119.2
C3 C4 C5 120.55(16)
C3 C4 H4 119.7
C5 C4 H4 119.7
C6 C5 C4 119.77(16)
C6 C5 H5 120.1
C4 C5 H5 120.1
C5 C6 C7 121.25(16)
C5 C6 H6 119.4
C7 C6 H6 119.4
C8 C7 C6 122.15(15)
C8 C7 C2 118.85(14)
C6 C7 C2 119.00(15)
C9 C8 C7 121.35(15)
C9 C8 H8 119.3
C7 C8 H8 119.3
C8 C9 C10 120.75(15)
C8 C9 H9 119.6
C10 C9 H9 119.6
C1 C10 C9 120.18(14)
C1 C10 C11 119.02(13)
C9 C10 C11 120.80(13)
N1 C11 C10 110.89(12)
N1 C11 H11A 109.5
C10 C11 H11A 109.5
N1 C11 H11B 109.5
C10 C11 H11B 109.5
H11A C11 H11B 108.1
O1 C12 N1 122.12(15)
O1 C12 C13 120.66(15)
N1 C12 C13 117.22(14)
C14 C13 C22 119.36(14)
C14 C13 C12 123.21(14)
C22 C13 C12 117.30(13)
C13 C14 C1 128.11(14)
C13 C14 H14 115.9
C1 C14 H14 115.9
N1 C15 C16 113.49(13)
N1 C15 H15A 108.9
C16 C15 H15A 108.9
N1 C15 H15B 108.9
C16 C15 H15B 108.9
H15A C15 H15B 107.7
C17 C16 C21 118.73(15)
C17 C16 C15 120.92(15)
C21 C16 C15 120.35(15)
C16 C17 C18 119.9(2)
C16 C17 H17 120.0
C18 C17 H17 120.0
C19 C18 C17 119.9(2)
C19 C18 H18 120.0
C17 C18 H18 120.0
C20 C19 C18 120.1(2)
C20 C19 H19 119.9
C18 C19 H19 119.9
C19 C20 C21 120.5(2)
C19 C20 H20 119.7
C21 C20 H20 119.7
C20 C21 C16 120.8(2)
C20 C21 H21 119.6
C16 C21 H21 119.6
C27 C22 C23 118.12(17)
C27 C22 C13 118.01(16)
C23 C22 C13 123.86(18)
C24 C23 C22 120.0(2)
C24 C23 H23 120.0
C22 C23 H23 120.0
C25 C24 C23 121.0(2)
C25 C24 H24 119.5
C23 C24 H24 119.5
C26 C25 C24 120.1(2)
C26 C25 H25 120.0
C24 C25 H25 120.0
C25 C26 C27 119.5(2)
C25 C26 H26 120.2
C27 C26 H26 120.2
C22 C27 C26 121.2(2)
C22 C27 H27 119.4
C26 C27 H27 119.4
C12 N1 C11 121.69(13)
C12 N1 C15 119.77(14)
C11 N1 C15 118.20(13)

loop_
_geom_bond_atom_site_label_1
_geom_bond_atom_site_label_2
_geom_bond_distance
C1 C10 1.386(2)
C1 C2 1.438(2)
C1 C14 1.469(2)
C2 C3 1.409(2)
C2 C7 1.422(2)
C3 C4 1.363(2)
C3 H3 0.9300
C4 C5 1.405(3)
C4 H4 0.9300
C5 C6 1.355(2)
C5 H5 0.9300
C6 C7 1.419(2)
C6 H6 0.9300
C7 C8 1.418(2)
C8 C9 1.357(2)
C8 H8 0.9300
C9 C10 1.411(2)
C9 H9 0.9300
C10 C11 1.501(2)
C11 N1 1.4633(19)
C11 H11A 0.9700
C11 H11B 0.9700
C12 O1 1.2381(19)
C12 N1 1.350(2)
C12 C13 1.499(2)
C13 C14 1.347(2)
C13 C22 1.498(2)
C14 H14 0.9300
C15 N1 1.464(2)
C15 C16 1.509(2)
C15 H15A 0.9700
C15 H15B 0.9700
C16 C17 1.378(2)
C16 C21 1.390(2)
C17 C18 1.399(3)
C17 H17 0.9300
C18 C19 1.375(3)
C18 H18 0.9300
C19 C20 1.358(3)
C19 H19 0.9300
C20 C21 1.371(3)
C20 H20 0.9300
C21 H21 0.9300
C22 C27 1.382(3)
C22 C23 1.388(3)
C23 C24 1.388(3)
C23 H23 0.9300
C24 C25 1.363(4)
C24 H24 0.9300
C25 C26 1.363(4)
C25 H25 0.9300
C26 C27 1.398(3)
C26 H26 0.9300
C27 H27 0.9300

loop_
_geom_torsion_atom_site_label_1
_geom_torsion_atom_site_label_2
_geom_torsion_atom_site_label_3
_geom_torsion_atom_site_label_4
_geom_torsion
C10 C1 C2 C3 -177.88(14)
C14 C1 C2 C3 4.6(2)
C10 C1 C2 C7 -0.1(2)
C14 C1 C2 C7 -177.64(14)
C7 C2 C3 C4 -1.4(2)
C1 C2 C3 C4 176.43(15)
C2 C3 C4 C5 0.3(3)
C3 C4 C5 C6 0.9(3)
C4 C5 C6 C7 -1.0(3)
C5 C6 C7 C8 -179.40(17)
C5 C6 C7 C2 -0.1(3)
C3 C2 C7 C8 -179.40(14)
C1 C2 C7 C8 2.7(2)
C3 C2 C7 C6 1.3(2)
C1 C2 C7 C6 -176.63(14)
C6 C7 C8 C9 175.97(17)
C2 C7 C8 C9 -3.3(3)
C7 C8 C9 C10 1.3(3)
C2 C1 C10 C9 -2.0(2)
C14 C1 C10 C9 175.59(14)
C2 C1 C10 C11 178.21(13)
C14 C1 C10 C11 -4.2(2)
C8 C9 C10 C1 1.5(3)
C8 C9 C10 C11 -178.77(16)
C1 C10 C11 N1 -65.26(18)
C9 C10 C11 N1 114.96(16)
O1 C12 C13 C14 130.75(18)
N1 C12 C13 C14 -49.2(2)
O1 C12 C13 C22 -45.0(2)
N1 C12 C13 C22 135.04(16)
C22 C13 C14 C1 -173.73(15)
C12 C13 C14 C1 10.6(3)
C10 C1 C14 C13 37.8(2)
C2 C1 C14 C13 -144.60(17)
N1 C15 C16 C17 124.57(16)
N1 C15 C16 C21 -55.8(2)
C21 C16 C17 C18 -1.1(2)
C15 C16 C17 C18 178.58(16)
C16 C17 C18 C19 1.0(3)
C17 C18 C19 C20 -0.4(3)
C18 C19 C20 C21 -0.1(3)
C19 C20 C21 C16 -0.1(3)
C17 C16 C21 C20 0.7(2)
C15 C16 C21 C20 -179.00(16)
C14 C13 C22 C27 53.0(2)
C12 C13 C22 C27 -131.01(17)
C14 C13 C22 C23 -125.59(18)
C12 C13 C22 C23 50.4(2)
C27 C22 C23 C24 -1.5(3)
C13 C22 C23 C24 177.09(16)
C22 C23 C24 C25 0.7(3)
C23 C24 C25 C26 0.6(3)
C24 C25 C26 C27 -0.9(3)
C23 C22 C27 C26 1.2(3)
C13 C22 C27 C26 -177.55(17)
C25 C26 C27 C22 0.1(3)
O1 C12 N1 C11 -179.48(15)
C13 C12 N1 C11 0.5(2)
O1 C12 N1 C15 -6.3(2)
C13 C12 N1 C15 173.63(13)
C10 C11 N1 C12 71.26(18)
C10 C11 N1 C15 -102.02(15)
C16 C15 N1 C12 98.97(17)
C16 C15 N1 C11 -87.62(17)
